data_1572432
loop_
_publ_author_name
'Hurst, Javier M.'
'Yadav, Rinku'
'Boeck, Parker T.'
'Ghiviriga, Ion'
'Brantley, ChristiAnna L'
'Dobrzycki, &#x141;ukasz'
'Veige, Adam S.'

_publ_section_title
;
 Snapshot of cyclooctyne ring-opening to a tethered alkylidene cyclic
 polymer catalyst.
;
_journal_issue 38
_journal_name_full 'Chemical science'
_journal_page_first 15873
_journal_page_last 15879
_journal_paper_doi 10.1039/d4sc04411h
_journal_volume 15
_journal_year 2024
_chemical_formula_moiety 'C43 H58 O3 W'
_chemical_formula_sum 'C43 H0.25 O3 W'
_chemical_formula_weight 748.53
_space_group_crystal_system monoclinic
_space_group_IT_number 14
_space_group_name_Hall '-P 2ybc'
_space_group_name_H-M_alt 'P 1 21/c 1'
_atom_sites_solution_hydrogens geom
_atom_sites_solution_primary iterative
_audit_creation_date 2024-02-13
_audit_creation_method
;
Olex2 1.5
(compiled 2023.08.24 svn.re1ec1418 for OlexSys, GUI svn.r6817)
;
_audit_update_record
;
2024-06-05 deposited with the CCDC.	2024-08-28 downloaded from the CCDC.
;
_cell_angle_alpha 90
_cell_angle_beta 96.471(2)
_cell_angle_gamma 90
_cell_formula_units_Z 4
_cell_length_a 12.2551(6)
_cell_length_b 14.4674(7)
_cell_length_c 20.7849(10)
_cell_measurement_reflns_used 9903
_cell_measurement_temperature 100.0
_cell_measurement_theta_max 28.19
_cell_measurement_theta_min 2.44
_cell_volume 3661.7(3)
_computing_molecular_graphics 'Olex2 1.5 (Dolomanov et al., 2009)'
_computing_publication_material 'Olex2 1.5 (Dolomanov et al., 2009)'
_computing_structure_refinement 'SHELXL 2019/3 (Sheldrick, 2015)'
_computing_structure_solution 'olex2.solve 1.5 (Bourhis et al., 2015)'
_diffrn_ambient_temperature 100.0
_diffrn_measured_fraction_theta_full 1.000
_diffrn_measured_fraction_theta_max 0.999
_diffrn_measurement_device_type 'D8 Venture with PHOTON III'
_diffrn_measurement_method 'phi and omega scans'
_diffrn_radiation_type MoK\a
_diffrn_radiation_wavelength 0.71073
_diffrn_reflns_av_R_equivalents 0.0620
_diffrn_reflns_av_unetI/netI 0.0284
_diffrn_reflns_Laue_measured_fraction_full 1.000
_diffrn_reflns_Laue_measured_fraction_max 0.999
_diffrn_reflns_limit_h_max 16
_diffrn_reflns_limit_h_min -16
_diffrn_reflns_limit_k_max 19
_diffrn_reflns_limit_k_min -19
_diffrn_reflns_limit_l_max 27
_diffrn_reflns_limit_l_min -27
_diffrn_reflns_number 97426
_diffrn_reflns_point_group_measured_fraction_full 1.000
_diffrn_reflns_point_group_measured_fraction_max 0.999
_diffrn_reflns_theta_full 25.242
_diffrn_reflns_theta_max 28.336
_diffrn_reflns_theta_min 1.972
_diffrn_standards_number 0
_exptl_absorpt_coefficient_mu 3.189
_exptl_absorpt_correction_T_max 0.4311
_exptl_absorpt_correction_T_min 0.3737
_exptl_absorpt_correction_type multi-scan
_exptl_absorpt_process_details
;
SADABS-2016/2 (Bruker,2016/2) was used for absorption correction.
wR2(int) was 0.0751 before and 0.0594 after correction.
The Ratio of minimum to maximum transmission is 0.8669.
The \l/2 correction factor is Not present.
;
_exptl_crystal_colour yellow
_exptl_crystal_colour_primary yellow
_exptl_crystal_density_diffrn 1.358
_exptl_crystal_description plate
_exptl_crystal_F_000 1425
_refine_diff_density_max 0.862
_refine_diff_density_min -0.477
_refine_diff_density_rms 0.094
_refine_ls_extinction_method none
_refine_ls_goodness_of_fit_ref 1.041
_refine_ls_hydrogen_treatment constr
_refine_ls_matrix_type full
_refine_ls_number_parameters 435
_refine_ls_number_reflns 9139
_refine_ls_number_restraints 0
_refine_ls_restrained_S_all 1.041
_refine_ls_R_factor_all 0.0312
_refine_ls_R_factor_gt 0.0220
_refine_ls_shift/su_max 0.002
_refine_ls_shift/su_mean 0.000
_refine_ls_structure_factor_coef Fsqd
_refine_ls_weighting_details 'w=1/[\s^2^(Fo^2^)+(0.0163P)^2^+3.7655P] where P=(Fo^2^+2Fc^2^)/3'
_refine_ls_weighting_scheme calc
_refine_ls_wR_factor_gt 0.0454
_refine_ls_wR_factor_ref 0.0488
_reflns_Friedel_coverage 0.000
_reflns_number_gt 7736
_reflns_number_total 9139
_reflns_threshold_expression 'I > 2\s(I)'
_cod_data_source_file d4sc04411h1.cif
_cod_data_source_block hurst4
_cod_depositor_comments 'Adding full bibliography for 1572430--1572432.cif.'
_cod_database_code 1572432
_shelx_shelxl_version_number 2019/3
_shelx_space_group_comment
;
The symmetry employed for this shelxl refinement is uniquely defined
by the following loop, which should always be used as a source of
symmetry information in preference to the above space-group names.
They are only intended as comments.
;
_olex2_refinement_description
;
1. Fixed Uiso
 At 1.2 times of:
  All C(H) groups, All C(H,H) groups
 At 1.5 times of:
  All C(H,H,H) groups
2.a Secondary CH2 refined with riding coordinates:
 C37(H37A,H37B), C42(H42A,H42B), C32(H32A,H32B), C33(H33A,H33B), C34(H34A,
 H34B), C36(H36A,H36B), C35(H35A,H35B), C40(H40A,H40B)
2.b Aromatic/amide H refined with riding coordinates:
 C10(H10), C16(H16), C8(H8), C5(H5), C3(H3), C15(H15), C9(H9), C14(H14), C4(H4)
2.c Idealised Me refined as rotating group:
 C24(H24A,H24B,H24C), C26(H26A,H26B,H26C), C21(H21A,H21B,H21C), C25(H25A,H25B,
 H25C), C22(H22A,H22B,H22C), C29(H29A,H29B,H29C), C20(H20A,H20B,H20C), C31(H31A,
 H31B,H31C), C30(H30A,H30B,H30C), C41(H41A,H41B,H41C), C43(H43A,H43B,H43C)
;
_olex2_submission_special_instructions 'No special instructions were received'

loop_
_space_group_symop_operation_xyz
'x, y, z'
'-x, y+1/2, -z+1/2'
'-x, -y, -z'
'x, -y-1/2, z-1/2'

loop_
_atom_site_label
_atom_site_type_symbol
_atom_site_fract_x
_atom_site_fract_y
_atom_site_fract_z
_atom_site_U_iso_or_equiv
_atom_site_adp_type
_atom_site_occupancy
_atom_site_site_symmetry_order
_atom_site_calc_flag
_atom_site_refinement_flags_posn
_atom_site_refinement_flags_adp
_atom_site_refinement_flags_occupancy
_atom_site_disorder_assembly
_atom_site_disorder_group
W1 W 0.23846(2) 0.72702(2) 0.61367(2) 0.01148(3) Uani 1 1 d . . . . .
O1 O 0.21548(13) 0.59715(11) 0.58446(8) 0.0141(3) Uani 1 1 d . . . . .
O2 O 0.17667(13) 0.85254(11) 0.62567(8) 0.0137(3) Uani 1 1 d . . . . .
O3 O 0.05739(14) 0.69296(12) 0.63920(9) 0.0213(4) Uani 1 1 d . . . . .
C27 C 0.31252(19) 0.75957(15) 0.54170(11) 0.0134(4) Uani 1 1 d . . . . .
C6 C 0.23326(19) 0.59520(16) 0.47070(11) 0.0147(5) Uani 1 1 d . . . . .
C39 C 0.3143(2) 0.69999(16) 0.70402(11) 0.0151(5) Uani 1 1 d . . . . .
C1 C 0.25340(19) 0.55500(16) 0.53301(12) 0.0144(5) Uani 1 1 d . . . . .
C38 C 0.38853(19) 0.71978(16) 0.66503(11) 0.0141(4) Uani 1 1 d . . . . .
C13 C 0.17622(19) 0.93085(16) 0.52401(12) 0.0147(5) Uani 1 1 d . . . . .
C2 C 0.30736(19) 0.46793(16) 0.54024(12) 0.0156(5) Uani 1 1 d . . . . .
C7 C 0.17228(19) 0.68347(17) 0.46033(11) 0.0151(5) Uani 1 1 d . . . . .
C10 C 0.0547(2) 0.84856(17) 0.43917(12) 0.0178(5) Uani 1 1 d . . . . .
H10 H 0.013827 0.904093 0.431971 0.021 Uiso 1 1 calc R U . . .
C16 C 0.2264(2) 1.09524(17) 0.58887(12) 0.0183(5) Uani 1 1 d . . . . .
H16 H 0.244335 1.151959 0.610567 0.022 Uiso 1 1 calc R U . . .
C19 C 0.3269(2) 0.41832(16) 0.60576(12) 0.0174(5) Uani 1 1 d . . . . .
C8 C 0.0821(2) 0.68883(18) 0.41306(11) 0.0174(5) Uani 1 1 d . . . . .
H8 H 0.059828 0.635693 0.388125 0.021 Uiso 1 1 calc R U . . .
C5 C 0.2668(2) 0.55002(17) 0.41716(12) 0.0180(5) Uani 1 1 d . . . . .
H5 H 0.251780 0.577050 0.375443 0.022 Uiso 1 1 calc R U . . .
C37 C 0.51139(19) 0.71705(17) 0.66717(12) 0.0169(5) Uani 1 1 d . . . . .
H37A H 0.529984 0.693735 0.624968 0.020 Uiso 1 1 calc R U . . .
H37B H 0.540020 0.671817 0.700632 0.020 Uiso 1 1 calc R U . . .
C23 C 0.2216(2) 1.02342(17) 0.70001(12) 0.0166(5) Uani 1 1 d . . . . .
C3 C 0.3414(2) 0.42750(17) 0.48511(13) 0.0198(5) Uani 1 1 d . . . . .
H3 H 0.379991 0.370511 0.489561 0.024 Uiso 1 1 calc R U . . .
C42 C -0.0092(2) 0.61431(18) 0.61684(14) 0.0246(6) Uani 1 1 d . . . . .
H42A H -0.071611 0.608860 0.643010 0.029 Uiso 1 1 calc R U . . .
H42B H 0.035325 0.557295 0.623299 0.029 Uiso 1 1 calc R U . . .
C17 C 0.21226(19) 1.01640(17) 0.62581(12) 0.0149(5) Uani 1 1 d . . . . .
C24 C 0.3185(2) 0.96443(17) 0.72977(12) 0.0197(5) Uani 1 1 d . . . . .
H24A H 0.305212 0.899463 0.718046 0.030 Uiso 1 1 calc R U . . .
H24B H 0.326140 0.970778 0.777003 0.030 Uiso 1 1 calc R U . . .
H24C H 0.386155 0.985375 0.713251 0.030 Uiso 1 1 calc R U . . .
C11 C 0.14484(19) 0.84548(16) 0.48699(11) 0.0146(5) Uani 1 1 d . . . . .
C32 C 0.41747(19) 0.77658(18) 0.51226(12) 0.0173(5) Uani 1 1 d . . . . .
H32A H 0.406659 0.758078 0.466125 0.021 Uiso 1 1 calc R U . . .
H32B H 0.475864 0.736833 0.534382 0.021 Uiso 1 1 calc R U . . .
C15 C 0.2154(2) 1.09387(17) 0.52156(13) 0.0205(5) Uani 1 1 d . . . . .
H15 H 0.226312 1.148654 0.497915 0.025 Uiso 1 1 calc R U . . .
C9 C 0.0250(2) 0.77063(18) 0.40221(12) 0.0194(5) Uani 1 1 d . . . . .
H9 H -0.035109 0.773667 0.369181 0.023 Uiso 1 1 calc R U . . .
C28 C 0.3063(2) 0.66708(17) 0.77264(12) 0.0181(5) Uani 1 1 d . . . . .
C12 C 0.20595(19) 0.76308(16) 0.49666(11) 0.0134(4) Uani 1 1 d . . . . .
C18 C 0.18931(19) 0.93225(16) 0.59228(12) 0.0142(5) Uani 1 1 d . . . . .
C14 C 0.1884(2) 1.01235(17) 0.48953(12) 0.0189(5) Uani 1 1 d . . . . .
H14 H 0.178014 1.011503 0.443547 0.023 Uiso 1 1 calc R U . . .
C33 C 0.4562(2) 0.87753(18) 0.51670(13) 0.0216(5) Uani 1 1 d . . . . .
H33A H 0.521929 0.884010 0.493399 0.026 Uiso 1 1 calc R U . . .
H33B H 0.397808 0.917387 0.494697 0.026 Uiso 1 1 calc R U . . .
C26 C 0.2435(2) 1.12280(17) 0.72447(12) 0.0207(5) Uani 1 1 d . . . . .
H26A H 0.312231 1.145267 0.710110 0.031 Uiso 1 1 calc R U . . .
H26B H 0.249471 1.123567 0.771881 0.031 Uiso 1 1 calc R U . . .
H26C H 0.182819 1.162861 0.706992 0.031 Uiso 1 1 calc R U . . .
C21 C 0.2168(2) 0.39726(19) 0.63094(13) 0.0239(6) Uani 1 1 d . . . . .
H21A H 0.178127 0.455275 0.637205 0.036 Uiso 1 1 calc R U . . .
H21B H 0.229904 0.364336 0.672291 0.036 Uiso 1 1 calc R U . . .
H21C H 0.172063 0.358704 0.599421 0.036 Uiso 1 1 calc R U . . .
C34 C 0.4842(2) 0.91139(17) 0.58616(13) 0.0214(5) Uani 1 1 d . . . . .
H34A H 0.421566 0.897629 0.610813 0.026 Uiso 1 1 calc R U . . .
H34B H 0.493401 0.979355 0.585542 0.026 Uiso 1 1 calc R U . . .
C25 C 0.1137(2) 0.99174(18) 0.72429(13) 0.0230(6) Uani 1 1 d . . . . .
H25A H 0.054391 1.033906 0.708002 0.034 Uiso 1 1 calc R U . . .
H25B H 0.122048 0.992072 0.771736 0.034 Uiso 1 1 calc R U . . .
H25C H 0.096033 0.929035 0.708601 0.034 Uiso 1 1 calc R U . . .
C36 C 0.5718(2) 0.80936(18) 0.68148(13) 0.0216(5) Uani 1 1 d . . . . .
H36A H 0.529878 0.846431 0.710308 0.026 Uiso 1 1 calc R U . . .
H36B H 0.644585 0.796117 0.705444 0.026 Uiso 1 1 calc R U . . .
C22 C 0.3991(2) 0.47732(18) 0.65471(13) 0.0222(5) Uani 1 1 d . . . . .
H22A H 0.469883 0.488856 0.638436 0.033 Uiso 1 1 calc R U . . .
H22B H 0.411253 0.444529 0.696155 0.033 Uiso 1 1 calc R U . . .
H22C H 0.362453 0.536341 0.660868 0.033 Uiso 1 1 calc R U . . .
C4 C 0.3214(2) 0.46671(18) 0.42372(13) 0.0218(5) Uani 1 1 d . . . . .
H4 H 0.344931 0.436604 0.387082 0.026 Uiso 1 1 calc R U . . .
C29 C 0.4157(2) 0.62589(19) 0.80362(12) 0.0232(6) Uani 1 1 d . . . . .
H29A H 0.435250 0.572537 0.778213 0.035 Uiso 1 1 calc R U . . .
H29B H 0.407932 0.606181 0.847977 0.035 Uiso 1 1 calc R U . . .
H29C H 0.473600 0.672753 0.804373 0.035 Uiso 1 1 calc R U . . .
C35 C 0.5889(2) 0.86806(18) 0.62195(14) 0.0228(6) Uani 1 1 d . . . . .
H35A H 0.623724 0.828857 0.590979 0.027 Uiso 1 1 calc R U . . .
H35B H 0.641007 0.918440 0.635798 0.027 Uiso 1 1 calc R U . . .
C20 C 0.3876(2) 0.32597(18) 0.60118(14) 0.0272(6) Uani 1 1 d . . . . .
H20A H 0.345392 0.285859 0.569544 0.041 Uiso 1 1 calc R U . . .
H20B H 0.395889 0.295759 0.643650 0.041 Uiso 1 1 calc R U . . .
H20C H 0.460334 0.337435 0.587424 0.041 Uiso 1 1 calc R U . . .
C31 C 0.2794(2) 0.75019(18) 0.81353(13) 0.0254(6) Uani 1 1 d . . . . .
H31A H 0.339133 0.795420 0.814878 0.038 Uiso 1 1 calc R U . . .
H31B H 0.270932 0.729639 0.857625 0.038 Uiso 1 1 calc R U . . .
H31C H 0.210855 0.778742 0.794293 0.038 Uiso 1 1 calc R U . . .
C30 C 0.2161(2) 0.5938(2) 0.77367(13) 0.0267(6) Uani 1 1 d . . . . .
H30A H 0.145759 0.619714 0.754787 0.040 Uiso 1 1 calc R U . . .
H30B H 0.210398 0.575041 0.818473 0.040 Uiso 1 1 calc R U . . .
H30C H 0.234354 0.539932 0.748413 0.040 Uiso 1 1 calc R U . . .
C40 C 0.0063(2) 0.7486(2) 0.68551(15) 0.0293(6) Uani 1 1 d . . . . .
H40A H 0.062581 0.789029 0.709021 0.035 Uiso 1 1 calc R U . . .
H40B H -0.022690 0.707380 0.717579 0.035 Uiso 1 1 calc R U . . .
C41 C -0.0849(3) 0.8070(2) 0.65409(19) 0.0425(8) Uani 1 1 d . . . . .
H41A H -0.058796 0.842489 0.618694 0.064 Uiso 1 1 calc R U . . .
H41B H -0.109740 0.849547 0.686113 0.064 Uiso 1 1 calc R U . . .
H41C H -0.146098 0.767295 0.636827 0.064 Uiso 1 1 calc R U . . .
C43 C -0.0523(3) 0.6226(3) 0.54739(16) 0.0479(10) Uani 1 1 d . . . . .
H43A H 0.009267 0.626488 0.521210 0.072 Uiso 1 1 calc R U . . .
H43B H -0.097373 0.678449 0.540900 0.072 Uiso 1 1 calc R U . . .
H43C H -0.097081 0.568252 0.534224 0.072 Uiso 1 1 calc R U . . .

loop_
_atom_site_aniso_label
_atom_site_aniso_U_11
_atom_site_aniso_U_22
_atom_site_aniso_U_33
_atom_site_aniso_U_23
_atom_site_aniso_U_13
_atom_site_aniso_U_12
W1 0.01205(5) 0.01200(5) 0.01011(4) 0.00025(4) 0.00000(3) 0.00025(4)
O1 0.0156(8) 0.0128(8) 0.0140(8) -0.0001(6) 0.0021(7) 0.0005(6)
O2 0.0150(8) 0.0126(8) 0.0138(8) 0.0018(6) 0.0029(6) 0.0039(6)
O3 0.0144(8) 0.0243(9) 0.0257(10) -0.0065(8) 0.0047(7) -0.0037(7)
C27 0.0139(11) 0.0119(10) 0.0139(11) -0.0017(9) -0.0005(9) 0.0012(8)
C6 0.0158(11) 0.0141(11) 0.0140(11) -0.0001(9) 0.0010(9) -0.0017(9)
C39 0.0178(12) 0.0139(11) 0.0125(11) -0.0010(9) -0.0024(9) 0.0014(9)
C1 0.0139(11) 0.0135(11) 0.0157(12) -0.0005(9) 0.0014(9) -0.0016(9)
C38 0.0172(11) 0.0111(10) 0.0130(11) -0.0005(9) -0.0028(9) -0.0006(9)
C13 0.0130(11) 0.0157(11) 0.0150(12) -0.0007(9) 0.0000(9) 0.0029(9)
C2 0.0145(11) 0.0140(11) 0.0182(12) 0.0016(9) 0.0014(9) -0.0021(9)
C7 0.0166(11) 0.0168(11) 0.0121(11) 0.0019(9) 0.0028(9) 0.0002(9)
C10 0.0180(12) 0.0190(12) 0.0157(12) 0.0035(9) -0.0005(10) 0.0034(10)
C16 0.0196(12) 0.0150(11) 0.0196(12) -0.0019(10) 0.0000(10) -0.0001(9)
C19 0.0207(12) 0.0135(11) 0.0175(12) 0.0002(9) 0.0001(10) 0.0011(10)
C8 0.0192(12) 0.0210(12) 0.0115(11) -0.0022(10) -0.0007(9) -0.0032(10)
C5 0.0212(13) 0.0188(12) 0.0140(12) 0.0003(9) 0.0011(10) -0.0015(10)
C37 0.0160(11) 0.0191(12) 0.0149(11) 0.0026(10) -0.0016(9) 0.0010(10)
C23 0.0186(12) 0.0168(11) 0.0141(12) -0.0017(9) -0.0001(9) 0.0005(10)
C3 0.0220(13) 0.0140(11) 0.0236(13) -0.0010(10) 0.0035(10) 0.0030(10)
C42 0.0196(13) 0.0227(13) 0.0325(15) -0.0028(11) 0.0075(11) -0.0059(10)
C17 0.0104(11) 0.0166(11) 0.0173(12) -0.0012(9) -0.0007(9) 0.0024(9)
C24 0.0221(13) 0.0208(12) 0.0155(12) -0.0003(10) -0.0013(10) 0.0047(10)
C11 0.0159(11) 0.0165(11) 0.0113(11) 0.0015(9) 0.0021(9) -0.0004(9)
C32 0.0145(11) 0.0241(12) 0.0136(11) 0.0006(10) 0.0028(9) 0.0023(10)
C15 0.0236(13) 0.0165(12) 0.0216(13) 0.0048(10) 0.0038(11) -0.0001(10)
C9 0.0170(12) 0.0239(12) 0.0163(12) 0.0020(10) -0.0026(9) -0.0021(11)
C28 0.0206(12) 0.0197(12) 0.0135(12) 0.0012(9) 0.0004(10) 0.0026(10)
C12 0.0141(11) 0.0168(11) 0.0092(10) 0.0000(9) 0.0012(8) 0.0006(9)
C18 0.0112(11) 0.0138(11) 0.0174(12) 0.0021(9) 0.0010(9) 0.0039(9)
C14 0.0205(13) 0.0197(12) 0.0162(12) 0.0050(10) 0.0012(10) 0.0040(10)
C33 0.0153(12) 0.0240(13) 0.0257(14) 0.0086(11) 0.0034(10) -0.0019(10)
C26 0.0250(13) 0.0180(12) 0.0181(13) -0.0027(10) -0.0013(10) 0.0018(10)
C21 0.0254(14) 0.0225(13) 0.0239(14) 0.0053(11) 0.0028(11) -0.0031(11)
C34 0.0204(13) 0.0151(12) 0.0284(14) 0.0019(10) 0.0019(11) -0.0003(10)
C25 0.0246(14) 0.0239(13) 0.0211(13) -0.0058(11) 0.0052(11) -0.0013(11)
C36 0.0156(12) 0.0253(13) 0.0227(13) -0.0005(11) -0.0028(10) -0.0039(10)
C22 0.0248(14) 0.0181(12) 0.0222(14) 0.0021(10) -0.0040(11) 0.0012(10)
C4 0.0283(14) 0.0202(12) 0.0174(13) -0.0026(10) 0.0056(11) 0.0021(11)
C29 0.0289(14) 0.0246(13) 0.0153(12) 0.0029(10) -0.0019(11) 0.0047(11)
C35 0.0172(12) 0.0202(13) 0.0307(15) 0.0023(11) 0.0007(11) -0.0040(10)
C20 0.0391(16) 0.0171(13) 0.0253(14) 0.0018(11) 0.0036(12) 0.0063(12)
C31 0.0335(15) 0.0269(14) 0.0154(13) -0.0009(10) 0.0006(11) 0.0086(11)
C30 0.0297(15) 0.0310(15) 0.0194(14) 0.0059(11) 0.0027(11) -0.0042(12)
C40 0.0263(15) 0.0316(16) 0.0313(16) -0.0018(12) 0.0085(12) -0.0027(11)
C41 0.0311(17) 0.0347(17) 0.061(2) -0.0043(16) 0.0036(16) 0.0070(14)
C43 0.0343(18) 0.080(3) 0.0299(18) -0.0094(17) 0.0039(14) -0.0280(18)

loop_
_atom_type_symbol
_atom_type_description
_atom_type_scat_dispersion_real
_atom_type_scat_dispersion_imag
_atom_type_scat_source
C C 0.0033 0.0016 'International Tables Vol C Tables 4.2.6.8 and 6.1.1.4'
O O 0.0106 0.0060 'International Tables Vol C Tables 4.2.6.8 and 6.1.1.4'
W W -0.8490 6.8722 'International Tables Vol C Tables 4.2.6.8 and 6.1.1.4'
H H 0.0000 0.0000 'International Tables Vol C Tables 4.2.6.8 and 6.1.1.4'

loop_
_geom_angle_atom_site_label_1
_geom_angle_atom_site_label_2
_geom_angle_atom_site_label_3
_geom_angle
_geom_angle_site_symmetry_1
_geom_angle_site_symmetry_3
_geom_angle_publ_flag
O1 W1 O2 149.04(7) . . ?
O1 W1 O3 76.67(6) . . ?
O1 W1 C39 97.73(8) . . ?
O1 W1 C38 101.63(8) . . ?
O1 W1 C12 84.11(7) . . ?
O2 W1 O3 77.57(6) . . ?
O2 W1 C39 101.53(8) . . ?
O2 W1 C38 108.47(8) . . ?
O2 W1 C12 84.82(7) . . ?
O3 W1 C12 102.17(7) . . ?
C27 W1 O1 93.32(8) . . ?
C27 W1 O2 95.45(8) . . ?
C27 W1 O3 139.98(8) . . ?
C27 W1 C39 124.48(10) . . ?
C27 W1 C38 86.66(10) . . ?
C27 W1 C12 37.83(9) . . ?
C39 W1 O3 95.42(8) . . ?
C39 W1 C12 162.23(9) . . ?
C38 W1 O3 133.14(8) . . ?
C38 W1 C39 37.82(9) . . ?
C38 W1 C12 124.45(9) . . ?
C1 O1 W1 128.08(14) . . ?
C18 O2 W1 129.78(14) . . ?
C42 O3 W1 126.55(15) . . ?
C42 O3 C40 112.33(19) . . ?
C40 O3 W1 120.92(15) . . ?
C32 C27 W1 150.31(18) . . ?
C32 C27 C12 117.3(2) . . ?
C12 C27 W1 92.28(14) . . ?
C1 C6 C7 121.3(2) . . ?
C5 C6 C1 120.1(2) . . ?
C5 C6 C7 118.5(2) . . ?
C38 C39 W1 70.48(14) . . ?
C38 C39 C28 140.3(2) . . ?
C28 C39 W1 148.82(18) . . ?
O1 C1 C6 119.7(2) . . ?
O1 C1 C2 120.7(2) . . ?
C6 C1 C2 119.4(2) . . ?
C39 C38 W1 71.70(14) . . ?
C39 C38 C37 137.4(2) . . ?
C37 C38 W1 149.99(18) . . ?
C18 C13 C11 121.8(2) . . ?
C14 C13 C11 118.3(2) . . ?
C14 C13 C18 119.8(2) . . ?
C1 C2 C19 122.2(2) . . ?
C3 C2 C1 117.6(2) . . ?
C3 C2 C19 120.2(2) . . ?
C8 C7 C6 119.7(2) . . ?
C8 C7 C12 119.4(2) . . ?
C12 C7 C6 120.8(2) . . ?
C11 C10 H10 119.9 . . ?
C9 C10 H10 119.9 . . ?
C9 C10 C11 120.2(2) . . ?
C17 C16 H16 118.7 . . ?
C15 C16 H16 118.7 . . ?
C15 C16 C17 122.5(2) . . ?
C2 C19 C20 112.3(2) . . ?
C21 C19 C2 109.9(2) . . ?
C21 C19 C20 107.4(2) . . ?
C22 C19 C2 110.5(2) . . ?
C22 C19 C21 110.4(2) . . ?
C22 C19 C20 106.1(2) . . ?
C7 C8 H8 119.7 . . ?
C9 C8 C7 120.6(2) . . ?
C9 C8 H8 119.7 . . ?
C6 C5 H5 119.5 . . ?
C4 C5 C6 121.0(2) . . ?
C4 C5 H5 119.5 . . ?
C38 C37 H37A 108.2 . . ?
C38 C37 H37B 108.2 . . ?
C38 C37 C36 116.2(2) . . ?
H37A C37 H37B 107.4 . . ?
C36 C37 H37A 108.2 . . ?
C36 C37 H37B 108.2 . . ?
C17 C23 C26 112.6(2) . . ?
C24 C23 C17 109.54(19) . . ?
C24 C23 C26 106.7(2) . . ?
C24 C23 C25 110.9(2) . . ?
C25 C23 C17 109.9(2) . . ?
C25 C23 C26 107.1(2) . . ?
C2 C3 H3 118.5 . . ?
C2 C3 C4 123.0(2) . . ?
C4 C3 H3 118.5 . . ?
O3 C42 H42A 109.2 . . ?
O3 C42 H42B 109.2 . . ?
O3 C42 C43 112.0(2) . . ?
H42A C42 H42B 107.9 . . ?
C43 C42 H42A 109.2 . . ?
C43 C42 H42B 109.2 . . ?
C16 C17 C23 119.9(2) . . ?
C16 C17 C18 117.5(2) . . ?
C18 C17 C23 122.6(2) . . ?
C23 C24 H24A 109.5 . . ?
C23 C24 H24B 109.5 . . ?
C23 C24 H24C 109.5 . . ?
H24A C24 H24B 109.5 . . ?
H24A C24 H24C 109.5 . . ?
H24B C24 H24C 109.5 . . ?
C10 C11 C13 118.6(2) . . ?
C10 C11 C12 119.4(2) . . ?
C12 C11 C13 121.9(2) . . ?
C27 C32 H32A 108.8 . . ?
C27 C32 H32B 108.8 . . ?
C27 C32 C33 113.8(2) . . ?
H32A C32 H32B 107.7 . . ?
C33 C32 H32A 108.8 . . ?
C33 C32 H32B 108.8 . . ?
C16 C15 H15 120.3 . . ?
C14 C15 C16 119.3(2) . . ?
C14 C15 H15 120.3 . . ?
C10 C9 H9 119.7 . . ?
C8 C9 C10 120.6(2) . . ?
C8 C9 H9 119.7 . . ?
C39 C28 C29 111.6(2) . . ?
C39 C28 C31 108.5(2) . . ?
C39 C28 C30 110.7(2) . . ?
C31 C28 C29 107.7(2) . . ?
C31 C28 C30 109.5(2) . . ?
C30 C28 C29 108.8(2) . . ?
C27 C12 W1 49.89(11) . . ?
C7 C12 W1 110.99(16) . . ?
C7 C12 C27 118.7(2) . . ?
C11 C12 W1 110.01(15) . . ?
C11 C12 C27 121.5(2) . . ?
C11 C12 C7 119.6(2) . . ?
O2 C18 C13 119.6(2) . . ?
O2 C18 C17 120.3(2) . . ?
C13 C18 C17 120.1(2) . . ?
C13 C14 H14 119.7 . . ?
C15 C14 C13 120.6(2) . . ?
C15 C14 H14 119.7 . . ?
C32 C33 H33A 108.9 . . ?
C32 C33 H33B 108.9 . . ?
H33A C33 H33B 107.7 . . ?
C34 C33 C32 113.4(2) . . ?
C34 C33 H33A 108.9 . . ?
C34 C33 H33B 108.9 . . ?
C23 C26 H26A 109.5 . . ?
C23 C26 H26B 109.5 . . ?
C23 C26 H26C 109.5 . . ?
H26A C26 H26B 109.5 . . ?
H26A C26 H26C 109.5 . . ?
H26B C26 H26C 109.5 . . ?
C19 C21 H21A 109.5 . . ?
C19 C21 H21B 109.5 . . ?
C19 C21 H21C 109.5 . . ?
H21A C21 H21B 109.5 . . ?
H21A C21 H21C 109.5 . . ?
H21B C21 H21C 109.5 . . ?
C33 C34 H34A 108.7 . . ?
C33 C34 H34B 108.7 . . ?
C33 C34 C35 114.3(2) . . ?
H34A C34 H34B 107.6 . . ?
C35 C34 H34A 108.7 . . ?
C35 C34 H34B 108.7 . . ?
C23 C25 H25A 109.5 . . ?
C23 C25 H25B 109.5 . . ?
C23 C25 H25C 109.5 . . ?
H25A C25 H25B 109.5 . . ?
H25A C25 H25C 109.5 . . ?
H25B C25 H25C 109.5 . . ?
C37 C36 H36A 108.4 . . ?
C37 C36 H36B 108.4 . . ?
H36A C36 H36B 107.5 . . ?
C35 C36 C37 115.5(2) . . ?
C35 C36 H36A 108.4 . . ?
C35 C36 H36B 108.4 . . ?
C19 C22 H22A 109.5 . . ?
C19 C22 H22B 109.5 . . ?
C19 C22 H22C 109.5 . . ?
H22A C22 H22B 109.5 . . ?
H22A C22 H22C 109.5 . . ?
H22B C22 H22C 109.5 . . ?
C5 C4 C3 118.7(2) . . ?
C5 C4 H4 120.6 . . ?
C3 C4 H4 120.6 . . ?
C28 C29 H29A 109.5 . . ?
C28 C29 H29B 109.5 . . ?
C28 C29 H29C 109.5 . . ?
H29A C29 H29B 109.5 . . ?
H29A C29 H29C 109.5 . . ?
H29B C29 H29C 109.5 . . ?
C34 C35 H35A 108.4 . . ?
C34 C35 H35B 108.4 . . ?
C36 C35 C34 115.6(2) . . ?
C36 C35 H35A 108.4 . . ?
C36 C35 H35B 108.4 . . ?
H35A C35 H35B 107.4 . . ?
C19 C20 H20A 109.5 . . ?
C19 C20 H20B 109.5 . . ?
C19 C20 H20C 109.5 . . ?
H20A C20 H20B 109.5 . . ?
H20A C20 H20C 109.5 . . ?
H20B C20 H20C 109.5 . . ?
C28 C31 H31A 109.5 . . ?
C28 C31 H31B 109.5 . . ?
C28 C31 H31C 109.5 . . ?
H31A C31 H31B 109.5 . . ?
H31A C31 H31C 109.5 . . ?
H31B C31 H31C 109.5 . . ?
C28 C30 H30A 109.5 . . ?
C28 C30 H30B 109.5 . . ?
C28 C30 H30C 109.5 . . ?
H30A C30 H30B 109.5 . . ?
H30A C30 H30C 109.5 . . ?
H30B C30 H30C 109.5 . . ?
O3 C40 H40A 109.1 . . ?
O3 C40 H40B 109.1 . . ?
O3 C40 C41 112.5(3) . . ?
H40A C40 H40B 107.8 . . ?
C41 C40 H40A 109.1 . . ?
C41 C40 H40B 109.1 . . ?
C40 C41 H41A 109.5 . . ?
C40 C41 H41B 109.5 . . ?
C40 C41 H41C 109.5 . . ?
H41A C41 H41B 109.5 . . ?
H41A C41 H41C 109.5 . . ?
H41B C41 H41C 109.5 . . ?
C42 C43 H43A 109.5 . . ?
C42 C43 H43B 109.5 . . ?
C42 C43 H43C 109.5 . . ?
H43A C43 H43B 109.5 . . ?
H43A C43 H43C 109.5 . . ?
H43B C43 H43C 109.5 . . ?

loop_
_geom_bond_atom_site_label_1
_geom_bond_atom_site_label_2
_geom_bond_distance
_geom_bond_site_symmetry_2
_geom_bond_publ_flag
W1 O1 1.9849(16) . ?
W1 O2 1.9940(15) . ?
W1 O3 2.3904(17) . ?
W1 C27 1.895(2) . ?
W1 C39 2.037(2) . ?
W1 C38 2.022(2) . ?
W1 C12 2.475(2) . ?
O1 C1 1.358(3) . ?
O2 C18 1.364(3) . ?
O3 C42 1.446(3) . ?
O3 C40 1.450(3) . ?
C27 C32 1.505(3) . ?
C27 C12 1.520(3) . ?
C6 C1 1.416(3) . ?
C6 C7 1.483(3) . ?
C6 C5 1.392(3) . ?
C39 C38 1.316(3) . ?
C39 C28 1.517(3) . ?
C1 C2 1.423(3) . ?
C38 C37 1.502(3) . ?
C13 C11 1.483(3) . ?
C13 C18 1.410(3) . ?
C13 C14 1.396(3) . ?
C2 C19 1.534(3) . ?
C2 C3 1.392(3) . ?
C7 C8 1.395(3) . ?
C7 C12 1.413(3) . ?
C10 H10 0.9500 . ?
C10 C11 1.401(3) . ?
C10 C9 1.389(3) . ?
C16 H16 0.9500 . ?
C16 C17 1.397(3) . ?
C16 C15 1.391(4) . ?
C19 C21 1.531(4) . ?
C19 C22 1.531(3) . ?
C19 C20 1.538(3) . ?
C8 H8 0.9500 . ?
C8 C9 1.380(4) . ?
C5 H5 0.9500 . ?
C5 C4 1.378(3) . ?
C37 H37A 0.9900 . ?
C37 H37B 0.9900 . ?
C37 C36 1.540(3) . ?
C23 C17 1.537(3) . ?
C23 C24 1.535(3) . ?
C23 C26 1.538(3) . ?
C23 C25 1.537(3) . ?
C3 H3 0.9500 . ?
C3 C4 1.393(4) . ?
C42 H42A 0.9900 . ?
C42 H42B 0.9900 . ?
C42 C43 1.485(4) . ?
C17 C18 1.415(3) . ?
C24 H24A 0.9800 . ?
C24 H24B 0.9800 . ?
C24 H24C 0.9800 . ?
C11 C12 1.410(3) . ?
C32 H32A 0.9900 . ?
C32 H32B 0.9900 . ?
C32 C33 1.535(3) . ?
C15 H15 0.9500 . ?
C15 C14 1.376(4) . ?
C9 H9 0.9500 . ?
C28 C29 1.540(3) . ?
C28 C31 1.530(3) . ?
C28 C30 1.534(4) . ?
C14 H14 0.9500 . ?
C33 H33A 0.9900 . ?
C33 H33B 0.9900 . ?
C33 C34 1.527(4) . ?
C26 H26A 0.9800 . ?
C26 H26B 0.9800 . ?
C26 H26C 0.9800 . ?
C21 H21A 0.9800 . ?
C21 H21B 0.9800 . ?
C21 H21C 0.9800 . ?
C34 H34A 0.9900 . ?
C34 H34B 0.9900 . ?
C34 C35 1.542(4) . ?
C25 H25A 0.9800 . ?
C25 H25B 0.9800 . ?
C25 H25C 0.9800 . ?
C36 H36A 0.9900 . ?
C36 H36B 0.9900 . ?
C36 C35 1.534(4) . ?
C22 H22A 0.9800 . ?
C22 H22B 0.9800 . ?
C22 H22C 0.9800 . ?
C4 H4 0.9500 . ?
C29 H29A 0.9800 . ?
C29 H29B 0.9800 . ?
C29 H29C 0.9800 . ?
C35 H35A 0.9900 . ?
C35 H35B 0.9900 . ?
C20 H20A 0.9800 . ?
C20 H20B 0.9800 . ?
C20 H20C 0.9800 . ?
C31 H31A 0.9800 . ?
C31 H31B 0.9800 . ?
C31 H31C 0.9800 . ?
C30 H30A 0.9800 . ?
C30 H30B 0.9800 . ?
C30 H30C 0.9800 . ?
C40 H40A 0.9900 . ?
C40 H40B 0.9900 . ?
C40 C41 1.492(4) . ?
C41 H41A 0.9800 . ?
C41 H41B 0.9800 . ?
C41 H41C 0.9800 . ?
C43 H43A 0.9800 . ?
C43 H43B 0.9800 . ?
C43 H43C 0.9800 . ?

loop_
_geom_torsion_atom_site_label_1
_geom_torsion_atom_site_label_2
_geom_torsion_atom_site_label_3
_geom_torsion_atom_site_label_4
_geom_torsion
_geom_torsion_site_symmetry_1
_geom_torsion_site_symmetry_2
_geom_torsion_site_symmetry_3
_geom_torsion_site_symmetry_4
_geom_torsion_publ_flag
W1 O1 C1 C6 -53.0(3) . . . . ?
W1 O1 C1 C2 130.8(2) . . . . ?
W1 O2 C18 C13 47.3(3) . . . . ?
W1 O2 C18 C17 -134.50(19) . . . . ?
W1 O3 C42 C43 -72.9(3) . . . . ?
W1 O3 C40 C41 109.0(2) . . . . ?
W1 C27 C32 C33 -91.4(4) . . . . ?
W1 C27 C12 C7 -94.1(2) . . . . ?
W1 C27 C12 C11 90.5(2) . . . . ?
W1 C39 C38 C37 -171.1(3) . . . . ?
W1 C39 C28 C29 153.2(3) . . . . ?
W1 C39 C28 C31 -88.3(4) . . . . ?
W1 C39 C28 C30 31.8(4) . . . . ?
W1 C38 C37 C36 98.1(4) . . . . ?
O1 W1 C27 C32 -99.1(3) . . . . ?
O1 W1 C27 C12 75.98(13) . . . . ?
O1 C1 C2 C19 -0.9(3) . . . . ?
O1 C1 C2 C3 178.2(2) . . . . ?
O2 W1 C27 C32 110.6(3) . . . . ?
O2 W1 C27 C12 -74.29(13) . . . . ?
O3 W1 C27 C32 -172.3(3) . . . . ?
O3 W1 C27 C12 2.8(2) . . . . ?
C27 C32 C33 C34 63.0(3) . . . . ?
C6 C1 C2 C19 -177.1(2) . . . . ?
C6 C1 C2 C3 2.1(3) . . . . ?
C6 C7 C8 C9 -179.3(2) . . . . ?
C6 C7 C12 W1 -48.6(3) . . . . ?
C6 C7 C12 C27 6.2(3) . . . . ?
C6 C7 C12 C11 -178.4(2) . . . . ?
C6 C5 C4 C3 0.9(4) . . . . ?
C39 W1 C27 C32 2.6(4) . . . . ?
C39 W1 C27 C12 177.71(12) . . . . ?
C39 C38 C37 C36 -99.0(3) . . . . ?
C1 C6 C7 C8 -127.5(3) . . . . ?
C1 C6 C7 C12 54.1(3) . . . . ?
C1 C6 C5 C4 -1.1(4) . . . . ?
C1 C2 C19 C21 61.0(3) . . . . ?
C1 C2 C19 C22 -61.2(3) . . . . ?
C1 C2 C19 C20 -179.5(2) . . . . ?
C1 C2 C3 C4 -2.4(4) . . . . ?
C38 W1 C27 C32 2.3(4) . . . . ?
C38 W1 C27 C12 177.46(14) . . . . ?
C38 C39 C28 C29 -15.6(4) . . . . ?
C38 C39 C28 C31 102.9(4) . . . . ?
C38 C39 C28 C30 -137.0(3) . . . . ?
C38 C37 C36 C35 -89.9(3) . . . . ?
C13 C11 C12 W1 49.5(3) . . . . ?
C13 C11 C12 C27 -5.0(3) . . . . ?
C13 C11 C12 C7 179.7(2) . . . . ?
C2 C3 C4 C5 0.9(4) . . . . ?
C7 C6 C1 O1 0.7(3) . . . . ?
C7 C6 C1 C2 176.8(2) . . . . ?
C7 C6 C5 C4 -178.4(2) . . . . ?
C7 C8 C9 C10 -1.5(4) . . . . ?
C10 C11 C12 W1 -133.43(19) . . . . ?
C10 C11 C12 C27 172.1(2) . . . . ?
C10 C11 C12 C7 -3.2(3) . . . . ?
C16 C17 C18 O2 178.8(2) . . . . ?
C16 C17 C18 C13 -3.1(3) . . . . ?
C16 C15 C14 C13 -2.4(4) . . . . ?
C19 C2 C3 C4 176.8(2) . . . . ?
C8 C7 C12 W1 132.98(19) . . . . ?
C8 C7 C12 C27 -172.2(2) . . . . ?
C8 C7 C12 C11 3.2(3) . . . . ?
C5 C6 C1 O1 -176.6(2) . . . . ?
C5 C6 C1 C2 -0.4(3) . . . . ?
C5 C6 C7 C8 49.8(3) . . . . ?
C5 C6 C7 C12 -128.6(2) . . . . ?
C37 C36 C35 C34 69.7(3) . . . . ?
C23 C17 C18 O2 -1.3(3) . . . . ?
C23 C17 C18 C13 176.8(2) . . . . ?
C3 C2 C19 C21 -118.1(3) . . . . ?
C3 C2 C19 C22 119.7(2) . . . . ?
C3 C2 C19 C20 1.4(3) . . . . ?
C42 O3 C40 C41 -75.9(3) . . . . ?
C17 C16 C15 C14 0.6(4) . . . . ?
C24 C23 C17 C16 -117.0(2) . . . . ?
C24 C23 C17 C18 63.2(3) . . . . ?
C11 C13 C18 O2 2.3(3) . . . . ?
C11 C13 C18 C17 -175.9(2) . . . . ?
C11 C13 C14 C15 178.7(2) . . . . ?
C11 C10 C9 C8 1.5(4) . . . . ?
C32 C27 C12 W1 177.3(2) . . . . ?
C32 C27 C12 C7 83.1(3) . . . . ?
C32 C27 C12 C11 -92.2(3) . . . . ?
C32 C33 C34 C35 70.0(3) . . . . ?
C15 C16 C17 C23 -177.8(2) . . . . ?
C15 C16 C17 C18 2.1(4) . . . . ?
C9 C10 C11 C13 178.1(2) . . . . ?
C9 C10 C11 C12 0.9(4) . . . . ?
C28 C39 C38 W1 173.9(3) . . . . ?
C28 C39 C38 C37 2.8(5) . . . . ?
C12 W1 C27 C32 -175.1(4) . . . . ?
C12 C27 C32 C33 94.1(2) . . . . ?
C12 C7 C8 C9 -0.9(4) . . . . ?
C18 C13 C11 C10 127.3(2) . . . . ?
C18 C13 C11 C12 -55.6(3) . . . . ?
C18 C13 C14 C15 1.3(4) . . . . ?
C14 C13 C11 C10 -50.0(3) . . . . ?
C14 C13 C11 C12 127.1(2) . . . . ?
C14 C13 C18 O2 179.6(2) . . . . ?
C14 C13 C18 C17 1.5(3) . . . . ?
C33 C34 C35 C36 -116.8(3) . . . . ?
C26 C23 C17 C16 1.6(3) . . . . ?
C26 C23 C17 C18 -178.3(2) . . . . ?
C25 C23 C17 C16 121.0(2) . . . . ?
C25 C23 C17 C18 -58.9(3) . . . . ?
C40 O3 C42 C43 112.3(3) . . . . ?
